data_2212308
loop_
_publ_author_name
'Adama, Sy'
'Mohamed, Gaye'
'Abdou Salam, Sall'
'Aliou Hamady, Barry'
'Ahmed, Driss'

_publ_section_title
<i>catena</i>-Poly[[bis(imidazole-\k<i>N</i>)zinc(II)]-\m-(2<i>R</i>,3<i>R</i>)-tartrato-\k^4^<i>O</i>,<i>O</i>':<i>O</i>'',<i>O</i>''']
_journal_coeditor_code NG2195
_journal_issue 2
_journal_name_full 'Acta Crystallographica Section E'
_journal_page_first m574
_journal_page_last m575
_journal_paper_doi 10.1107/S1600536807002127
_journal_volume 63
_journal_year 2007
_chemical_formula_iupac '[Zn (C4 H6 O6) (C3 H4 N2)2]'
_chemical_formula_moiety 'C10 H12 N4 O6 Zn'
_chemical_formula_sum 'C10 H12 N4 O6 Zn'
_chemical_formula_weight 349.61
_chemical_name_systematic catena-Poly[[bis(imidazole-\kN)zinc(II)]-\m-L-(+)-tartrato-\k^4^O,O':O'',O''']
_space_group_IT_number 20
_symmetry_cell_setting orthorhombic
_symmetry_space_group_name_Hall 'C 2c 2'
_symmetry_space_group_name_H-M 'C 2 2 21'
_atom_sites_solution_hydrogens geom
_atom_sites_solution_primary direct
_atom_sites_solution_secondary difmap
_audit_creation_method SHELXL-97
_cell_angle_alpha 90.00
_cell_angle_beta 90.00
_cell_angle_gamma 90.00
_cell_formula_units_Z 8
_cell_length_a 8.949(9)
_cell_length_b 14.175(5)
_cell_length_c 22.128(5)
_cell_measurement_reflns_used 25
_cell_measurement_temperature 293(2)
_cell_measurement_theta_max 15
_cell_measurement_theta_min 11
_cell_volume 2807(3)
_computing_cell_refinement 'CAD-4 EXPRESS'
_computing_data_collection 'CAD-4 EXPRESS (Enraf--Nonius, 1994)'
_computing_data_reduction 'MolEN (Fair, 1990)'
_computing_molecular_graphics 'ORTEP-3 for Windows (Farrugia, 1997)'
_computing_publication_material SHELXL97
_computing_structure_refinement 'SHELXL97 (Sheldrick, 1997)'
_computing_structure_solution 'SHELXS97 (Sheldrick, 1997)'
_diffrn_ambient_temperature 293(2)
_diffrn_measured_fraction_theta_full 0.999
_diffrn_measured_fraction_theta_max 0.999
_diffrn_measurement_device_type 'Enraf--Nonius CAD-4'
_diffrn_measurement_method \w-2\q
_diffrn_radiation_monochromator graphite
_diffrn_radiation_source 'fine-focus sealed tube'
_diffrn_radiation_type MoK\a
_diffrn_radiation_wavelength 0.71073
_diffrn_reflns_av_R_equivalents 0.0348
_diffrn_reflns_av_sigmaI/netI 0.0231
_diffrn_reflns_limit_h_max 11
_diffrn_reflns_limit_h_min 0
_diffrn_reflns_limit_k_max 18
_diffrn_reflns_limit_k_min 0
_diffrn_reflns_limit_l_max 28
_diffrn_reflns_limit_l_min -28
_diffrn_reflns_number 3374
_diffrn_reflns_theta_full 26.97
_diffrn_reflns_theta_max 26.97
_diffrn_reflns_theta_min 2.69
_diffrn_standards_decay_% 0
_diffrn_standards_interval_time 60
_diffrn_standards_number 3
_exptl_absorpt_coefficient_mu 1.783
_exptl_absorpt_correction_T_max 0.5796
_exptl_absorpt_correction_T_min 0.4254
_exptl_absorpt_correction_type psi-scan
_exptl_absorpt_process_details '(North <i>et al.</i>,  1968)'
_exptl_crystal_colour colorless
_exptl_crystal_density_diffrn 1.655
_exptl_crystal_density_method 'not measured'
_exptl_crystal_description prism
_exptl_crystal_F_000 1424
_exptl_crystal_size_max .6
_exptl_crystal_size_mid .4
_exptl_crystal_size_min .3
_refine_diff_density_max 0.345
_refine_diff_density_min -0.381
_refine_ls_abs_structure_details 'Flack (1983), no Friedel pairs'
_refine_ls_abs_structure_Flack -0.001(13)
_refine_ls_extinction_method none
_refine_ls_goodness_of_fit_ref 1.126
_refine_ls_hydrogen_treatment noref
_refine_ls_matrix_type full
_refine_ls_number_parameters 190
_refine_ls_number_reflns 3070
_refine_ls_number_restraints 0
_refine_ls_restrained_S_all 1.126
_refine_ls_R_factor_all 0.0300
_refine_ls_R_factor_gt 0.0270
_refine_ls_shift/su_max 0.022
_refine_ls_shift/su_mean 0.002
_refine_ls_structure_factor_coef Fsqd
_refine_ls_weighting_details 'calc w=1/[\s^2^(Fo^2^)+(0.0387P)^2^+2.8362P] where P=(Fo^2^+2Fc^2^)/3'
_refine_ls_weighting_scheme calc
_refine_ls_wR_factor_gt 0.0728
_refine_ls_wR_factor_ref 0.0759
_reflns_number_gt 2935
_reflns_number_total 3070
_reflns_threshold_expression I>2\s(I)
_cod_data_source_file ng2195.cif
_cod_data_source_block I
_cod_original_sg_symbol_Hall 'C 2c2'
_cod_original_sg_symbol_H-M 'C 2 2 2 1'
_cod_database_code 2212308
_cod_database_fobs_code 2212308

loop_
_symmetry_equiv_pos_as_xyz
'x, y, z'
'-x, -y, z+1/2'
'x, -y, -z'
'-x, y, -z+1/2'
'x+1/2, y+1/2, z'
'-x+1/2, -y+1/2, z+1/2'
'x+1/2, -y+1/2, -z'
'-x+1/2, y+1/2, -z+1/2'

loop_
_atom_site_type_symbol
_atom_site_label
_atom_site_fract_x
_atom_site_fract_y
_atom_site_fract_z
_atom_site_U_iso_or_equiv
_atom_site_adp_type
_atom_site_calc_flag
_atom_site_occupancy
Zn Zn1 0.30350(3) 0.28478(2) 0.647839(13) 0.02312(9) Uani d 1
O O1 0.1010(2) 0.20955(14) 0.65160(9) 0.0286(4) Uani d 1
O O2 0.5600(2) 0.04144(14) 0.65063(14) 0.0336(5) Uani d 1
O O3 0.3524(2) 0.21229(15) 0.73428(8) 0.0269(4) Uani d 1
H H11 0.2878 0.2070 0.7603 0.040 Uiso calc 1
O O4 0.1456(2) 0.37794(13) 0.69717(10) 0.0283(4) Uani d 1
H H12 0.1276 0.4256 0.6775 0.042 Uiso calc 1
O O5 0.4306(2) 0.16785(14) 0.62348(9) 0.0301(4) Uani d 1
O O6 -0.1197(2) 0.18912(17) 0.69568(11) 0.0391(5) Uani d 1
N N1 0.5915(4) 0.51620(19) 0.6452(2) 0.0493(8) Uani d 1
H H1 0.6066 0.5761 0.6461 0.059 Uiso calc 1
N N2 0.4779(3) 0.37854(18) 0.65577(14) 0.0357(6) Uani d 1
N N3 0.2554(3) 0.3262(2) 0.55915(12) 0.0363(6) Uani d 1
N N4 0.1339(5) 0.3514(3) 0.47467(16) 0.0643(11) Uani d 1
H H2 0.0613 0.3549 0.4493 0.077 Uiso calc 1
C C1 0.4793(3) 0.11075(18) 0.66274(12) 0.0221(5) Uani d 1
C C2 0.4311(3) 0.12631(18) 0.72882(12) 0.0213(5) Uani d 1
H H3 0.3647 0.0746 0.7408 0.026 Uiso calc 1
C C3 -0.0044(3) 0.23603(19) 0.68570(13) 0.0257(6) Uani d 1
C C4 0.0077(3) 0.33402(19) 0.71498(13) 0.0240(5) Uani d 1
H H4 -0.0739 0.3726 0.6988 0.029 Uiso calc 1
C C5 0.4649(4) 0.4715(2) 0.66228(18) 0.0431(9) Uani d 1
H H5 0.3798 0.5017 0.6767 0.052 Uiso calc 1
C C6 0.6904(4) 0.4500(3) 0.6266(2) 0.0522(9) Uani d 1
H H6 0.7865 0.4604 0.6122 0.063 Uiso calc 1
C C7 0.6205(4) 0.3647(3) 0.6334(2) 0.0479(10) Uani d 1
H H7 0.6626 0.3063 0.6244 0.057 Uiso calc 1
C C8 0.1262(5) 0.3201(4) 0.53159(19) 0.0630(13) Uani d 1
H H8 0.0396 0.2969 0.5495 0.076 Uiso calc 1
C C9 0.3494(6) 0.3597(6) 0.5169(2) 0.093(2) Uani d 1
H H9 0.4511 0.3703 0.5225 0.112 Uiso calc 1
C C10 0.2733(7) 0.3758(5) 0.4647(2) 0.093(2) Uani d 1
H H10 0.3125 0.3996 0.4289 0.112 Uiso calc 1

loop_
_atom_site_aniso_label
_atom_site_aniso_U_11
_atom_site_aniso_U_22
_atom_site_aniso_U_33
_atom_site_aniso_U_12
_atom_site_aniso_U_13
_atom_site_aniso_U_23
Zn1 0.02148(14) 0.02156(14) 0.02631(15) -0.00026(12) -0.00030(12) 0.00357(13)
O1 0.0268(9) 0.0277(9) 0.0315(9) -0.0037(8) 0.0057(8) -0.0046(10)
O2 0.0456(12) 0.0252(9) 0.0302(11) 0.0102(8) 0.0048(11) 0.0004(9)
O3 0.0232(8) 0.0290(9) 0.0284(9) 0.0074(8) 0.0046(7) 0.0016(9)
O4 0.0287(10) 0.0178(9) 0.0382(11) 0.0015(7) 0.0070(8) 0.0071(8)
O5 0.0383(12) 0.0282(10) 0.0237(9) 0.0074(9) 0.0035(9) 0.0037(8)
O6 0.0286(11) 0.0429(13) 0.0460(13) -0.0129(9) 0.0120(10) -0.0127(10)
N1 0.0511(17) 0.0273(13) 0.070(2) -0.0112(12) -0.004(2) -0.0021(17)
N2 0.0325(13) 0.0269(12) 0.0478(17) -0.0042(10) -0.0045(13) -0.0010(12)
N3 0.0376(13) 0.0423(15) 0.0289(13) 0.0028(11) -0.0067(11) 0.0079(11)
N4 0.070(2) 0.089(3) 0.0339(17) 0.012(2) -0.0169(17) 0.0096(18)
C1 0.0217(12) 0.0197(11) 0.0248(14) -0.0033(9) 0.0008(10) -0.0011(9)
C2 0.0201(12) 0.0206(12) 0.0232(13) -0.0020(10) 0.0001(10) 0.0019(10)
C3 0.0234(13) 0.0285(14) 0.0251(13) -0.0021(10) 0.0005(10) 0.0017(10)
C4 0.0204(12) 0.0228(12) 0.0289(14) 0.0006(10) 0.0001(10) 0.0024(10)
C5 0.0448(19) 0.0322(16) 0.052(2) -0.0049(14) 0.0000(16) -0.0046(15)
C6 0.0340(17) 0.0462(19) 0.076(3) -0.0132(17) -0.0076(19) 0.0009(18)
C7 0.0318(17) 0.0339(16) 0.078(3) -0.0005(13) -0.0055(16) 0.0019(17)
C8 0.049(2) 0.101(4) 0.040(2) 0.000(2) -0.0080(18) 0.011(2)
C9 0.065(3) 0.160(6) 0.054(3) -0.042(4) -0.012(2) 0.052(3)
C10 0.108(5) 0.135(5) 0.037(2) -0.053(4) -0.018(3) 0.040(3)

loop_
_atom_type_symbol
_atom_type_description
_atom_type_scat_dispersion_real
_atom_type_scat_dispersion_imag
_atom_type_scat_source
C C 0.0033 0.0016 'International Tables Vol C Tables 4.2.6.8 and 6.1.1.4'
H H 0.0000 0.0000 'International Tables Vol C Tables 4.2.6.8 and 6.1.1.4'
N N 0.0061 0.0033 'International Tables Vol C Tables 4.2.6.8 and 6.1.1.4'
O O 0.0106 0.0060 'International Tables Vol C Tables 4.2.6.8 and 6.1.1.4'
Zn Zn 0.2839 1.4301 'International Tables Vol C Tables 4.2.6.8 and 6.1.1.4'

loop_
_geom_angle_atom_site_label_1
_geom_angle_atom_site_label_2
_geom_angle_atom_site_label_3
_geom_angle_site_symmetry_1
_geom_angle_site_symmetry_3
_geom_angle
_geom_angle_publ_flag
N2 Zn1 O5 . . 97.02(11) y
N2 Zn1 N3 . . 93.14(12) y
O5 Zn1 N3 . . 95.33(10) y
N2 Zn1 O1 . . 167.75(10) y
O5 Zn1 O1 . . 94.43(10) y
N3 Zn1 O1 . . 90.12(10) y
N2 Zn1 O3 . . 94.37(10) y
O5 Zn1 O3 . . 75.30(8) y
N3 Zn1 O3 . . 168.64(10) y
O1 Zn1 O3 . . 84.31(8) y
N2 Zn1 O4 . . 93.24(11) y
O5 Zn1 O4 . . 161.54(8) y
N3 Zn1 O4 . . 99.40(10) y
O1 Zn1 O4 . . 74.57(9) y
O3 Zn1 O4 . . 88.68(8) y
C3 O1 Zn1 . . 121.02(18) ?
C2 O3 Zn1 . . 115.13(15) ?
C2 O3 H11 . . 109.5 ?
Zn1 O3 H11 . . 120.7 ?
C4 O4 Zn1 . . 115.06(16) ?
C4 O4 H12 . . 109.5 ?
Zn1 O4 H12 . . 110.7 ?
C1 O5 Zn1 . . 121.35(18) ?
C5 N1 C6 . . 107.9(3) ?
C5 N1 H1 . . 126.0 ?
C6 N1 H1 . . 126.0 ?
C5 N2 C7 . . 105.1(3) ?
C5 N2 Zn1 . . 125.6(2) ?
C7 N2 Zn1 . . 125.3(2) ?
C8 N3 C9 . . 104.6(3) ?
C8 N3 Zn1 . . 126.8(3) ?
C9 N3 Zn1 . . 128.5(3) ?
C10 N4 C8 . . 107.1(4) ?
C10 N4 H2 . . 126.4 ?
C8 N4 H2 . . 126.4 ?
O2 C1 O5 . . 123.8(3) ?
O2 C1 C2 . . 118.6(3) ?
O5 C1 C2 . . 117.6(2) ?
O3 C2 C1 . . 110.1(2) ?
O3 C2 C2 . 4_656 110.19(16) ?
C1 C2 C2 . 4_656 110.6(3) ?
O3 C2 H3 . . 108.6 ?
C1 C2 H3 . . 108.6 ?
C2 C2 H3 4_656 . 108.6 ?
O6 C3 O1 . . 124.3(3) ?
O6 C3 C4 . . 117.7(2) ?
O1 C3 C4 . . 117.9(2) ?
O4 C4 C3 . . 109.6(2) ?
O4 C4 C4 . 4_556 110.4(3) ?
C3 C4 C4 . 4_556 114.45(14) ?
O4 C4 H4 . . 107.3 ?
C3 C4 H4 . . 107.3 ?
C4 C4 H4 4_556 . 107.3 ?
N2 C5 N1 . . 111.2(3) ?
N2 C5 H5 . . 124.4 ?
N1 C5 H5 . . 124.4 ?
N1 C6 C7 . . 106.3(3) ?
N1 C6 H6 . . 126.9 ?
C7 C6 H6 . . 126.9 ?
C6 C7 N2 . . 109.6(3) ?
C6 C7 H7 . . 125.2 ?
N2 C7 H7 . . 125.2 ?
N3 C8 N4 . . 111.8(4) ?
N3 C8 H8 . . 124.1 ?
N4 C8 H8 . . 124.1 ?
N3 C9 C10 . . 109.7(5) ?
N3 C9 H9 . . 125.2 ?
C10 C9 H9 . . 125.2 ?
N4 C10 C9 . . 106.8(4) ?
N4 C10 H10 . . 126.6 ?
C9 C10 H10 . . 126.6 ?

loop_
_geom_bond_atom_site_label_1
_geom_bond_atom_site_label_2
_geom_bond_site_symmetry_2
_geom_bond_distance
_geom_bond_publ_flag
Zn1 N2 . 2.057(3) y
Zn1 O5 . 2.081(2) y
Zn1 N3 . 2.093(3) y
Zn1 O1 . 2.104(2) y
Zn1 O3 . 2.215(2) y
Zn1 O4 . 2.221(2) y
O1 C3 . 1.265(3) ?
O2 C1 . 1.248(3) ?
O3 C2 . 1.413(3) ?
O3 H11 . 0.8200 ?
O4 C4 . 1.438(3) ?
O4 H12 . 0.8200 ?
O5 C1 . 1.265(3) ?
O6 C3 . 1.247(4) ?
N1 C5 . 1.352(5) ?
N1 C6 . 1.354(5) ?
N1 H1 . 0.8600 ?
N2 C5 . 1.330(4) ?
N2 C7 . 1.383(5) ?
N3 C8 . 1.310(5) ?
N3 C9 . 1.345(5) ?
N4 C10 . 1.313(7) ?
N4 C8 . 1.337(5) ?
N4 H2 . 0.8600 ?
C1 C2 . 1.540(4) ?
C2 C2 4_656 1.549(5) ?
C2 H3 . 0.9800 ?
C3 C4 . 1.536(4) ?
C4 C4 4_556 1.556(6) ?
C4 H4 . 0.9800 ?
C5 H5 . 0.9300 ?
C6 C7 . 1.370(5) ?
C6 H6 . 0.9300 ?
C7 H7 . 0.9300 ?
C8 H8 . 0.9300 ?
C9 C10 . 1.359(7) ?
C9 H9 . 0.9300 ?
C10 H10 . 0.9300 ?

loop_
_geom_hbond_atom_site_label_D
_geom_hbond_atom_site_label_H
_geom_hbond_atom_site_label_A
_geom_hbond_site_symmetry_A
_geom_hbond_distance_DH
_geom_hbond_distance_HA
_geom_hbond_distance_DA
_geom_hbond_angle_DHA
_geom_hbond_publ_flag
N1 H1 O1 5_555 0.86 1.90 2.746(4) 169 yes
N4 H2 O5 7_456 0.86 2.02 2.846(5) 162 yes
O3 H11 O6 4_556 0.82 1.81 2.617(4) 168 yes
O4 H12 O2 5_455 0.82 1.85 2.649(4) 165 yes

loop_
_geom_torsion_atom_site_label_1
_geom_torsion_atom_site_label_2
_geom_torsion_atom_site_label_3
_geom_torsion_atom_site_label_4
_geom_torsion_site_symmetry_4
_geom_torsion
N2 Zn1 O1 C3 . -6.5(6)
O5 Zn1 O1 C3 . 152.6(2)
N3 Zn1 O1 C3 . -112.1(2)
O3 Zn1 O1 C3 . 77.9(2)
O4 Zn1 O1 C3 . -12.3(2)
N2 Zn1 O3 C2 . -99.82(18)
O5 Zn1 O3 C2 . -3.69(16)
N3 Zn1 O3 C2 . 31.4(5)
O1 Zn1 O3 C2 . 92.41(17)
O4 Zn1 O3 C2 . 167.04(16)
N2 Zn1 O4 C4 . -167.73(19)
O5 Zn1 O4 C4 . -43.9(4)
N3 Zn1 O4 C4 . 98.54(19)
O1 Zn1 O4 C4 . 11.03(17)
O3 Zn1 O4 C4 . -73.43(18)
N2 Zn1 O5 C1 . 92.0(2)
N3 Zn1 O5 C1 . -174.2(2)
O1 Zn1 O5 C1 . -83.6(2)
O3 Zn1 O5 C1 . -0.7(2)
O4 Zn1 O5 C1 . -31.3(4)
O5 Zn1 N2 C5 . 169.6(3)
N3 Zn1 N2 C5 . 73.8(3)
O1 Zn1 N2 C5 . -31.4(7)
O3 Zn1 N2 C5 . -114.7(3)
O4 Zn1 N2 C5 . -25.8(3)
O5 Zn1 N2 C7 . 15.4(3)
N3 Zn1 N2 C7 . -80.3(3)
O1 Zn1 N2 C7 . 174.4(4)
O3 Zn1 N2 C7 . 91.1(3)
O4 Zn1 N2 C7 . -179.9(3)
N2 Zn1 N3 C8 . -154.1(4)
O5 Zn1 N3 C8 . 108.6(4)
O1 Zn1 N3 C8 . 14.1(4)
O3 Zn1 N3 C8 . 74.6(6)
O4 Zn1 N3 C8 . -60.3(4)
N2 Zn1 N3 C9 . 29.8(5)
O5 Zn1 N3 C9 . -67.5(5)
O1 Zn1 N3 C9 . -162.0(5)
O3 Zn1 N3 C9 . -101.5(7)
O4 Zn1 N3 C9 . 123.7(5)
Zn1 O5 C1 O2 . -177.5(2)
Zn1 O5 C1 C2 . 4.7(3)
Zn1 O3 C2 C1 . 6.6(2)
Zn1 O3 C2 C2 4_656 128.9(2)
O2 C1 C2 O3 . 174.7(2)
O5 C1 C2 O3 . -7.4(3)
O2 C1 C2 C2 4_656 52.7(3)
O5 C1 C2 C2 4_656 -129.5(2)
Zn1 O1 C3 O6 . -171.0(2)
Zn1 O1 C3 C4 . 11.3(3)
Zn1 O4 C4 C3 . -9.0(3)
Zn1 O4 C4 C4 4_556 117.96(14)
O6 C3 C4 O4 . -178.6(3)
O1 C3 C4 O4 . -0.7(3)
O6 C3 C4 C4 4_556 56.7(4)
O1 C3 C4 C4 4_556 -125.4(3)
C7 N2 C5 N1 . 0.0(5)
Zn1 N2 C5 N1 . -158.4(3)
C6 N1 C5 N2 . 0.3(5)
C5 N1 C6 C7 . -0.5(5)
N1 C6 C7 N2 . 0.5(5)
C5 N2 C7 C6 . -0.3(5)
Zn1 N2 C7 C6 . 158.1(3)
C9 N3 C8 N4 . -2.1(6)
Zn1 N3 C8 N4 . -179.0(3)
C10 N4 C8 N3 . 1.8(7)
C8 N3 C9 C10 . 1.7(8)
Zn1 N3 C9 C10 . 178.5(5)
C8 N4 C10 C9 . -0.7(8)
N3 C9 C10 N4 . -0.7(9)
